data_4067077
loop_
_publ_author_name
'Nabavizadeh, S. Masoud'
'Habibzadeh, Sepideh'
'Rashidi, Mehdi'
'Puddephatt, Richard J.'

_publ_section_title
;
 Oxidative Addition of Ethyl Iodide to a Dimethylplatinum(II) Complex:
 Unusually Large Kinetic Isotope Effects and Their Transition-State
 Implications
;
_journal_issue 23
_journal_name_full Organometallics
_journal_page_first 6359
_journal_paper_doi 10.1021/om100810t
_journal_volume 29
_journal_year 2010
_chemical_formula_moiety 'C14 H19 I N2 Pt, 0.5(C6 H6)'
_chemical_formula_sum 'C17 H22 I N2 Pt'
_chemical_formula_weight 576.36
_chemical_name_systematic
; 
 ? 
;
_space_group_IT_number 2
_symmetry_cell_setting triclinic
_symmetry_space_group_name_Hall '-P 1'
_symmetry_space_group_name_H-M 'P -1'
_atom_sites_solution_hydrogens geom
_atom_sites_solution_primary direct
_atom_sites_solution_secondary difmap
_audit_creation_method SHELXL-97
_cell_angle_alpha 67.924(2)
_cell_angle_beta 70.377(2)
_cell_angle_gamma 70.536(2)
_cell_formula_units_Z 2
_cell_length_a 9.3910(4)
_cell_length_b 10.5204(5)
_cell_length_c 10.7511(6)
_cell_measurement_reflns_used 5786
_cell_measurement_temperature 150(2)
_cell_measurement_theta_max 22.13
_cell_measurement_theta_min 2.52
_cell_volume 900.69(8)
_computing_cell_refinement 'Bruker SAINT'
_computing_data_collection 'Bruker APEX2'
_computing_data_reduction 'Bruker SAINT'
_computing_molecular_graphics 'Bruker SHELXTL'
_computing_publication_material 'Bruker SHELXTL'
_computing_structure_refinement 'SHELXL-97 (Sheldrick, 2008)'
_computing_structure_solution 'SHELXS-97 (Sheldrick, 2008)'
_diffrn_ambient_temperature 150(2)
_diffrn_measured_fraction_theta_full 1.000
_diffrn_measured_fraction_theta_max 1.000
_diffrn_measurement_device_type 'Bruker APEX-II CCD'
_diffrn_measurement_method '\f and \w scans'
_diffrn_radiation_monochromator graphite
_diffrn_radiation_source 'fine-focus sealed tube'
_diffrn_radiation_type MoK\a
_diffrn_radiation_wavelength 0.71073
_diffrn_reflns_av_R_equivalents 0.0728
_diffrn_reflns_av_sigmaI/netI 0.0428
_diffrn_reflns_limit_h_max 13
_diffrn_reflns_limit_h_min -13
_diffrn_reflns_limit_k_max 14
_diffrn_reflns_limit_k_min -14
_diffrn_reflns_limit_l_max 14
_diffrn_reflns_limit_l_min -14
_diffrn_reflns_number 44303
_diffrn_reflns_theta_full 29.57
_diffrn_reflns_theta_max 29.57
_diffrn_reflns_theta_min 2.11
_exptl_absorpt_coefficient_mu 9.499
_exptl_absorpt_correction_T_max 0.8945
_exptl_absorpt_correction_T_min 0.7201
_exptl_absorpt_correction_type multi-scan
_exptl_crystal_colour yellow
_exptl_crystal_density_diffrn 2.125
_exptl_crystal_density_method 'not measured'
_exptl_crystal_description block
_exptl_crystal_F_000 538
_exptl_crystal_size_max 0.04
_exptl_crystal_size_mid 0.02
_exptl_crystal_size_min 0.01
_refine_diff_density_max 2.061
_refine_diff_density_min -1.534
_refine_diff_density_rms 0.175
_refine_ls_extinction_method none
_refine_ls_goodness_of_fit_ref 1.023
_refine_ls_hydrogen_treatment constr
_refine_ls_matrix_type full
_refine_ls_number_parameters 204
_refine_ls_number_reflns 5054
_refine_ls_number_restraints 7
_refine_ls_restrained_S_all 1.023
_refine_ls_R_factor_all 0.0574
_refine_ls_R_factor_gt 0.0346
_refine_ls_shift/su_max 0.363
_refine_ls_shift/su_mean 0.004
_refine_ls_structure_factor_coef Fsqd
_refine_ls_weighting_details 'calc w=1/[\s^2^(Fo^2^)+(0.0124P)^2^+3.7300P] where P=(Fo^2^+2Fc^2^)/3'
_refine_ls_weighting_scheme calc
_refine_ls_wR_factor_gt 0.0569
_refine_ls_wR_factor_ref 0.0641
_reflns_number_gt 3865
_reflns_number_total 5054
_reflns_threshold_expression >2sigma(I)
_cod_data_source_file om100810t_si_001.cif
_cod_data_source_block 2a.C6H6
_cod_depositor_comments
;
The following automatic conversions were performed:

'_symmetry_cell_setting' value 'Triclinic' changed to 'triclinic'
according to /home/saulius/struct/CIF-dictionaries/cif_core.dic
dictionary named 'cif_core.dic' version 2.4.1 from 2010-06-29.

Automatic conversion script
Id: cif_fix_values 1715 2011-07-08 13:25:40Z adriana 
;
_cod_original_sg_symbol_H-M P-1
_cod_database_code 4067077

loop_
_symmetry_equiv_pos_as_xyz
'x, y, z'
'-x, -y, -z'

loop_
_atom_site_label
_atom_site_type_symbol
_atom_site_fract_x
_atom_site_fract_y
_atom_site_fract_z
_atom_site_U_iso_or_equiv
_atom_site_adp_type
_atom_site_occupancy
_atom_site_symmetry_multiplicity
_atom_site_calc_flag
_atom_site_refinement_flags
_atom_site_disorder_assembly
_atom_site_disorder_group
Pt1 Pt 0.26242(3) 0.81162(2) 0.26194(2) 0.03233(7) Uani 1 1 d . B .
I1 I 0.28463(4) 0.70450(4) 0.53583(4) 0.03878(10) Uani 1 1 d . . .
N1 N 0.0158(5) 0.8225(5) 0.3293(5) 0.0316(10) Uani 1 1 d . . .
N2 N 0.2497(5) 0.6094(5) 0.2708(5) 0.0354(11) Uani 1 1 d . . .
C1 C -0.0252(6) 0.7080(6) 0.3343(5) 0.0305(11) Uani 1 1 d . . .
C2 C -0.1809(7) 0.7048(7) 0.3677(6) 0.0419(14) Uani 1 1 d . . .
H2 H -0.2083 0.6250 0.3691 0.050 Uiso 1 1 calc R . .
C3 C -0.2959(7) 0.8199(8) 0.3989(7) 0.0488(16) Uani 1 1 d . . .
H3 H -0.4027 0.8200 0.4212 0.059 Uiso 1 1 calc R . .
C4 C -0.2531(7) 0.9333(7) 0.3970(7) 0.0478(16) Uani 1 1 d . . .
H4 H -0.3298 1.0125 0.4190 0.057 Uiso 1 1 calc R . .
C5 C -0.0974(7) 0.9308(6) 0.3627(6) 0.0407(14) Uani 1 1 d . . .
H5 H -0.0688 1.0093 0.3626 0.049 Uiso 1 1 calc R . .
C6 C 0.1052(6) 0.5898(5) 0.3021(5) 0.0315(12) Uani 1 1 d . . .
C7 C 0.3718(7) 0.5039(6) 0.2450(7) 0.0467(16) Uani 1 1 d . . .
H7 H 0.4737 0.5160 0.2257 0.056 Uiso 1 1 calc R . .
C8 C 0.3551(9) 0.3781(7) 0.2454(7) 0.0531(17) Uani 1 1 d . . .
H8 H 0.4441 0.3055 0.2258 0.064 Uiso 1 1 calc R . .
C9 C 0.2087(9) 0.3593(6) 0.2744(7) 0.0499(17) Uani 1 1 d . . .
H9 H 0.1946 0.2743 0.2737 0.060 Uiso 1 1 calc R . .
C10 C 0.0826(7) 0.4655(6) 0.3045(6) 0.0392(14) Uani 1 1 d . . .
H10 H -0.0199 0.4535 0.3270 0.047 Uiso 1 1 calc R . .
C11 C 0.5001(7) 0.7808(7) 0.1879(7) 0.0508(17) Uani 1 1 d . . .
H11A H 0.5302 0.8683 0.1684 0.076 Uiso 1 1 calc R . .
H11B H 0.5317 0.7541 0.1028 0.076 Uiso 1 1 calc R . .
H11C H 0.5513 0.7054 0.2574 0.076 Uiso 1 1 calc R . .
C12 C 0.2576(8) 1.0108(6) 0.2555(7) 0.0481(16) Uani 1 1 d . . .
H12A H 0.3598 1.0312 0.2060 0.072 Uiso 1 1 calc R . .
H12B H 0.2318 1.0159 0.3500 0.072 Uiso 1 1 calc R . .
H12C H 0.1788 1.0802 0.2075 0.072 Uiso 1 1 calc R . .
C15 C 0.9512(9) 0.3780(9) 0.0669(8) 0.068(2) Uani 1 1 d . . .
H15 H 0.9154 0.2937 0.1137 0.082 Uiso 1 1 calc R . .
C16 C 1.0971(8) 0.3729(9) -0.0185(7) 0.063(2) Uani 1 1 d . . .
H16 H 1.1639 0.2858 -0.0306 0.076 Uiso 1 1 calc R . .
C17 C 0.8555(8) 0.5046(9) 0.0859(7) 0.068(2) Uani 1 1 d . . .
H17 H 0.7551 0.5062 0.1469 0.081 Uiso 1 1 calc R . .
C13 C 0.2493(11) 0.8992(9) 0.0531(10) 0.071(2) Uani 1 1 d D . .
H13A H 0.1505 0.9723 0.0496 0.085 Uiso 1 1 calc R A 1
H13B H 0.3349 0.9482 0.0019 0.085 Uiso 1 1 calc R A 1
C14A C 0.256(2) 0.8209(18) -0.0106(14) 0.118(7) Uani 0.691(18) 1 d PDU B 1
H14A H 0.1502 0.8154 -0.0010 0.178 Uiso 0.691(18) 1 calc PR B 1
H14B H 0.3175 0.7264 0.0271 0.178 Uiso 0.691(18) 1 calc PR B 1
H14C H 0.3044 0.8587 -0.1086 0.178 Uiso 0.691(18) 1 calc PR B 1
C14B C 0.133(3) 0.958(2) 0.016(3) 0.098(13) Uani 0.309(18) 1 d PDU B 2
H14D H 0.1524 0.9670 -0.0825 0.146 Uiso 0.309(18) 1 calc PR B 2
H14E H 0.0953 1.0523 0.0282 0.146 Uiso 0.309(18) 1 calc PR B 2
H14F H 0.0535 0.9037 0.0699 0.146 Uiso 0.309(18) 1 calc PR B 2

loop_
_atom_site_aniso_label
_atom_site_aniso_U_11
_atom_site_aniso_U_22
_atom_site_aniso_U_33
_atom_site_aniso_U_23
_atom_site_aniso_U_13
_atom_site_aniso_U_12
Pt1 0.03286(12) 0.02772(10) 0.03713(12) -0.00789(8) -0.00349(9) -0.01505(8)
I1 0.0368(2) 0.0373(2) 0.0439(2) -0.00796(17) -0.00986(17) -0.01551(17)
N1 0.032(2) 0.031(2) 0.033(2) -0.0098(19) -0.008(2) -0.0079(19)
N2 0.038(3) 0.031(2) 0.040(3) -0.012(2) -0.006(2) -0.013(2)
C1 0.032(3) 0.034(3) 0.028(3) -0.004(2) -0.011(2) -0.014(2)
C2 0.039(3) 0.057(4) 0.038(3) -0.016(3) -0.008(3) -0.021(3)
C3 0.031(3) 0.075(5) 0.044(4) -0.022(3) -0.007(3) -0.014(3)
C4 0.031(3) 0.061(4) 0.054(4) -0.029(3) -0.010(3) -0.001(3)
C5 0.040(3) 0.042(3) 0.044(4) -0.016(3) -0.013(3) -0.008(3)
C6 0.040(3) 0.028(3) 0.027(3) -0.003(2) -0.008(2) -0.016(2)
C7 0.042(4) 0.041(3) 0.062(4) -0.023(3) -0.006(3) -0.013(3)
C8 0.064(5) 0.035(3) 0.061(5) -0.020(3) -0.018(4) -0.002(3)
C9 0.077(5) 0.030(3) 0.051(4) -0.011(3) -0.024(4) -0.016(3)
C10 0.049(4) 0.037(3) 0.040(3) -0.007(3) -0.015(3) -0.021(3)
C11 0.044(4) 0.055(4) 0.061(4) -0.025(3) -0.002(3) -0.023(3)
C12 0.059(4) 0.028(3) 0.062(4) -0.010(3) -0.017(3) -0.016(3)
C15 0.063(5) 0.073(5) 0.052(5) -0.001(4) -0.018(4) -0.010(4)
C16 0.047(4) 0.078(5) 0.039(4) -0.016(4) -0.008(3) 0.014(4)
C17 0.039(4) 0.095(6) 0.039(4) -0.009(4) -0.004(3) 0.003(4)
C13 0.063(5) 0.056(5) 0.089(7) -0.017(5) 0.005(5) -0.036(4)
C14A 0.171(18) 0.131(16) 0.056(9) 0.012(9) -0.037(10) -0.075(14)
C14B 0.22(4) 0.069(19) 0.046(15) 0.024(13) -0.07(2) -0.09(2)

loop_
_atom_type_symbol
_atom_type_description
_atom_type_scat_dispersion_real
_atom_type_scat_dispersion_imag
_atom_type_scat_source
C C 0.0033 0.0016 'International Tables Vol C Tables 4.2.6.8 and 6.1.1.4'
H H 0.0000 0.0000 'International Tables Vol C Tables 4.2.6.8 and 6.1.1.4'
N N 0.0061 0.0033 'International Tables Vol C Tables 4.2.6.8 and 6.1.1.4'
I I -0.4742 1.8119 'International Tables Vol C Tables 4.2.6.8 and 6.1.1.4'
Pt Pt -1.7033 8.3905 'International Tables Vol C Tables 4.2.6.8 and 6.1.1.4'

loop_
_geom_angle_atom_site_label_1
_geom_angle_atom_site_label_2
_geom_angle_atom_site_label_3
_geom_angle
_geom_angle_site_symmetry_1
C12 Pt1 C11 87.6(3) .
C12 Pt1 C13 86.9(3) .
C11 Pt1 C13 86.6(3) .
C12 Pt1 N2 175.9(2) .
C11 Pt1 N2 96.5(2) .
C13 Pt1 N2 92.5(3) .
C12 Pt1 N1 99.3(2) .
C11 Pt1 N1 172.6(2) .
C13 Pt1 N1 91.0(3) .
N2 Pt1 N1 76.67(17) .
C12 Pt1 I1 91.14(19) .
C11 Pt1 I1 92.4(2) .
C13 Pt1 I1 177.8(2) .
N2 Pt1 I1 89.59(13) .
N1 Pt1 I1 90.20(12) .
C5 N1 C1 118.4(5) .
C5 N1 Pt1 126.4(4) .
C1 N1 Pt1 115.1(3) .
C7 N2 C6 118.4(5) .
C7 N2 Pt1 125.4(4) .
C6 N2 Pt1 116.2(4) .
N1 C1 C2 121.1(5) .
N1 C1 C6 115.8(4) .
C2 C1 C6 123.1(5) .
C3 C2 C1 119.1(6) .
C3 C2 H2 120.4 .
C1 C2 H2 120.4 .
C4 C3 C2 119.2(6) .
C4 C3 H3 120.4 .
C2 C3 H3 120.4 .
C3 C4 C5 119.0(6) .
C3 C4 H4 120.5 .
C5 C4 H4 120.5 .
N1 C5 C4 123.0(6) .
N1 C5 H5 118.5 .
C4 C5 H5 118.5 .
N2 C6 C10 121.3(5) .
N2 C6 C1 116.0(4) .
C10 C6 C1 122.7(5) .
N2 C7 C8 122.4(6) .
N2 C7 H7 118.8 .
C8 C7 H7 118.8 .
C9 C8 C7 119.1(6) .
C9 C8 H8 120.4 .
C7 C8 H8 120.4 .
C8 C9 C10 118.9(6) .
C8 C9 H9 120.5 .
C10 C9 H9 120.5 .
C9 C10 C6 119.8(6) .
C9 C10 H10 120.1 .
C6 C10 H10 120.1 .
Pt1 C11 H11A 109.5 .
Pt1 C11 H11B 109.5 .
H11A C11 H11B 109.5 .
Pt1 C11 H11C 109.5 .
H11A C11 H11C 109.5 .
H11B C11 H11C 109.5 .
Pt1 C12 H12A 109.5 .
Pt1 C12 H12B 109.5 .
H12A C12 H12B 109.5 .
Pt1 C12 H12C 109.5 .
H12A C12 H12C 109.5 .
H12B C12 H12C 109.5 .
C16 C15 C17 120.5(8) .
C16 C15 H15 119.7 .
C17 C15 H15 119.7 .
C17 C16 C15 118.5(7) 2_765
C17 C16 H16 120.8 2_765
C15 C16 H16 120.8 .
C16 C17 C15 121.0(7) 2_765
C16 C17 H17 119.5 2_765
C15 C17 H17 119.5 .
C14B C13 C14A 81.2(16) .
C14B C13 Pt1 124.9(15) .
C14A C13 Pt1 119.1(9) .
C14B C13 H13A 26.5 .
C14A C13 H13A 107.5 .
Pt1 C13 H13A 107.5 .
C14B C13 H13B 113.8 .
C14A C13 H13B 107.5 .
Pt1 C13 H13B 107.5 .
H13A C13 H13B 107.0 .
C13 C14A H14A 109.5 .
C13 C14A H14B 109.5 .
C13 C14A H14C 109.5 .
C13 C14B H14D 109.5 .
C13 C14B H14E 109.5 .
H14D C14B H14E 109.5 .
C13 C14B H14F 109.5 .
H14D C14B H14F 109.5 .
H14E C14B H14F 109.5 .

loop_
_geom_bond_atom_site_label_1
_geom_bond_atom_site_label_2
_geom_bond_distance
_geom_bond_site_symmetry_2
Pt1 C12 2.056(5) .
Pt1 C11 2.058(6) .
Pt1 C13 2.112(10) .
Pt1 N2 2.135(4) .
Pt1 N1 2.159(4) .
Pt1 I1 2.7831(5) .
N1 C5 1.342(7) .
N1 C1 1.359(6) .
N2 C7 1.340(7) .
N2 C6 1.350(7) .
C1 C2 1.393(7) .
C1 C6 1.480(8) .
C2 C3 1.391(9) .
C2 H2 0.9500 .
C3 C4 1.372(9) .
C3 H3 0.9500 .
C4 C5 1.376(8) .
C4 H4 0.9500 .
C5 H5 0.9500 .
C6 C10 1.382(7) .
C7 C8 1.382(8) .
C7 H7 0.9500 .
C8 C9 1.369(9) .
C8 H8 0.9500 .
C9 C10 1.374(9) .
C9 H9 0.9500 .
C10 H10 0.9500 .
C11 H11A 0.9800 .
C11 H11B 0.9800 .
C11 H11C 0.9800 .
C12 H12A 0.9800 .
C12 H12B 0.9800 .
C12 H12C 0.9800 .
C15 C16 1.366(10) .
C15 C17 1.381(11) .
C15 H15 0.9500 .
C16 C17 1.359(11) 2_765
C16 H16 0.9500 .
C17 C16 1.359(11) 2_765
C17 H17 0.9500 .
C13 C14B 1.185(19) .
C13 C14A 1.231(14) .
C13 H13A 0.9900 .
C13 H13B 0.9900 .
C14A H14A 0.9800 .
C14A H14B 0.9800 .
C14A H14C 0.9800 .
C14B H14D 0.9800 .
C14B H14E 0.9800 .
C14B H14F 0.9800 .
